data_2021807
loop_
_publ_author_name
'Jurek, Paul'
'Kiefer, Garry E.'
'Fronczek, Frank R.'

_publ_section_title
;
 Crystal structures of two polymorphic forms of DOTAM-mono-acid dihydrate
;
_journal_issue 5
_journal_name_full 'Acta Crystallographica Section C'
_journal_page_first 542
_journal_page_last 547
_journal_paper_doi 10.1107/S2053229618004631
_journal_volume 74
_journal_year 2018
_chemical_formula_moiety 'C16 H31 N7 O5, 2(H2 O)'
_chemical_formula_sum 'C16 H35 N7 O7'
_chemical_formula_weight 437.51
_space_group_crystal_system monoclinic
_space_group_IT_number 14
_space_group_name_Hall '-P 2ybc'
_space_group_name_H-M_alt 'P 1 21/c 1'
_atom_sites_solution_hydrogens mixed
_audit_creation_method SHELXL-2014/7
_cell_angle_alpha 90
_cell_angle_beta 95.302(2)
_cell_angle_gamma 90
_cell_formula_units_Z 4
_cell_length_a 8.8624(2)
_cell_length_b 15.0884(3)
_cell_length_c 16.7029(4)
_cell_measurement_reflns_used 8968
_cell_measurement_temperature 299(1)
_cell_measurement_theta_max 68.00
_cell_measurement_theta_min 3.96
_cell_volume 2223.95(9)
_computing_cell_refinement 'Bruker SAINT'
_computing_data_collection 'Bruker APEX2'
_computing_data_reduction 'Bruker SAINT'
_computing_structure_refinement 'SHELXL-2014/7 (Sheldrick, 2014)'
_computing_structure_solution 'SHELXS-97 (Sheldrick, 2008)'
_diffrn_ambient_temperature 299(2)
_diffrn_measured_fraction_theta_full 0.995
_diffrn_measured_fraction_theta_max 0.992
_diffrn_measurement_device_type 'Bruker Kappa APEX-II DUO CCD'
_diffrn_measurement_method '\f and \w scans'
_diffrn_radiation_monochromator 'QUAZAR multilayer optics'
_diffrn_radiation_source 'I\mS microfocus'
_diffrn_radiation_type CuK\a
_diffrn_radiation_wavelength 1.54184
_diffrn_reflns_av_R_equivalents 0.0296
_diffrn_reflns_av_unetI/netI 0.0204
_diffrn_reflns_Laue_measured_fraction_full 0.995
_diffrn_reflns_Laue_measured_fraction_max 0.992
_diffrn_reflns_limit_h_max 10
_diffrn_reflns_limit_h_min -7
_diffrn_reflns_limit_k_max 18
_diffrn_reflns_limit_k_min -18
_diffrn_reflns_limit_l_max 19
_diffrn_reflns_limit_l_min -20
_diffrn_reflns_number 26633
_diffrn_reflns_point_group_measured_fraction_full 0.995
_diffrn_reflns_point_group_measured_fraction_max 0.992
_diffrn_reflns_theta_full 67.684
_diffrn_reflns_theta_max 68.270
_diffrn_reflns_theta_min 3.956
_exptl_absorpt_coefficient_mu 0.863
_exptl_absorpt_correction_T_max 0.934
_exptl_absorpt_correction_T_min 0.784
_exptl_absorpt_correction_type multi-scan
_exptl_absorpt_process_details 'SADABS (Sheldrick, 2004)'
_exptl_crystal_colour colourless
_exptl_crystal_density_diffrn 1.307
_exptl_crystal_description fragment
_exptl_crystal_F_000 944
_exptl_crystal_size_max 0.270
_exptl_crystal_size_mid 0.160
_exptl_crystal_size_min 0.080
_refine_diff_density_max 0.802
_refine_diff_density_min -0.357
_refine_diff_density_rms 0.060
_refine_ls_extinction_method none
_refine_ls_goodness_of_fit_ref 1.100
_refine_ls_hydrogen_treatment mixed
_refine_ls_matrix_type full
_refine_ls_number_parameters 304
_refine_ls_number_reflns 4047
_refine_ls_number_restraints 16
_refine_ls_restrained_S_all 1.098
_refine_ls_R_factor_all 0.0945
_refine_ls_R_factor_gt 0.0879
_refine_ls_shift/su_max 0.000
_refine_ls_shift/su_mean 0.000
_refine_ls_structure_factor_coef Fsqd
_refine_ls_weighting_details 'w=1/[\s^2^(Fo^2^)+(0.1449P)^2^+1.5857P] where P=(Fo^2^+2Fc^2^)/3'
_refine_ls_weighting_scheme calc
_refine_ls_wR_factor_gt 0.2618
_refine_ls_wR_factor_ref 0.2702
_reflns_Friedel_coverage 0.000
_reflns_number_gt 3551
_reflns_number_total 4047
_reflns_threshold_expression 'I > 2\s(I)'
_cod_data_source_file lg3222sup7.txt
_cod_data_source_block Jurek2RT
_cod_original_sg_symbol_H-M 'P 21/c'
_cod_database_code 2021807
_shelx_shelxl_version_number 2014/7
_shelx_space_group_comment
;
The symmetry employed for this shelxl refinement is uniquely defined
by the following loop, which should always be used as a source of
symmetry information in preference to the above space-group names.
They are only intended as comments.
;
_shelx_estimated_absorpt_t_min 0.800
_shelx_estimated_absorpt_t_max 0.934

loop_
_space_group_symop_operation_xyz
'x, y, z'
'-x, y+1/2, -z+1/2'
'-x, -y, -z'
'x, -y-1/2, z-1/2'

loop_
_atom_site_label
_atom_site_type_symbol
_atom_site_fract_x
_atom_site_fract_y
_atom_site_fract_z
_atom_site_U_iso_or_equiv
_atom_site_adp_type
_atom_site_occupancy
_atom_site_site_symmetry_order
_atom_site_calc_flag
_atom_site_refinement_flags_posn
_atom_site_refinement_flags_adp
O1 O 0.4045(2) -0.01090(14) 0.37141(12) 0.0565(5) Uani 1 1 d . .
O2 O 0.2998(3) -0.14399(17) 0.38136(18) 0.0825(8) Uani 1 1 d . .
O3 O 0.1802(3) 0.10422(18) 0.62030(13) 0.0710(7) Uani 1 1 d . .
O4 O 0.6346(7) 0.3517(3) 0.3860(3) 0.1509(19) Uani 1 1 d . .
O5 O 0.7764(3) 0.00564(18) 0.15393(15) 0.0750(7) Uani 1 1 d . .
N1 N 0.1803(3) 0.04075(19) 0.26212(17) 0.0604(7) Uani 1 1 d . .
H1N H 0.252(5) 0.071(3) 0.285(2) 0.073 Uiso 1 1 d . U
N2 N 0.1466(3) 0.1587(2) 0.40935(16) 0.0675(8) Uani 1 1 d . .
N3 N 0.4118(4) 0.2227(2) 0.3295(2) 0.0767(8) Uani 1 1 d . .
N4 N 0.4211(3) 0.1179(2) 0.17723(18) 0.0693(8) Uani 1 1 d . .
N5 N 0.3301(3) 0.0666(2) 0.52443(16) 0.0599(7) Uani 1 1 d D .
H51N H 0.404(3) 0.057(3) 0.5571(19) 0.072 Uiso 1 1 d D U
H52N H 0.338(5) 0.060(3) 0.4755(14) 0.072 Uiso 1 1 d D U
N6 N 0.7207(5) 0.2650(3) 0.4860(3) 0.0938(11) Uani 1 1 d D .
H61N H 0.774(5) 0.308(3) 0.503(3) 0.113 Uiso 1 1 d D U
H62N H 0.704(7) 0.219(3) 0.512(3) 0.113 Uiso 1 1 d D U
N7 N 0.6361(3) 0.0097(2) 0.25881(16) 0.0595(7) Uani 1 1 d D .
H71N H 0.690(4) -0.027(2) 0.286(2) 0.071 Uiso 1 1 d D U
H72N H 0.556(5) 0.032(3) 0.279(2) 0.071 Uiso 1 1 d . U
C1 C 0.0446(4) 0.0581(4) 0.3045(3) 0.0914(13) Uani 1 1 d . .
H1A H -0.0444 0.0497 0.2669 0.110 Uiso 1 1 calc R U
H1B H 0.0405 0.0145 0.3469 0.110 Uiso 1 1 calc R U
C2 C 0.0371(5) 0.1462(3) 0.3399(3) 0.0931(14) Uani 1 1 d . .
H2A H 0.0551 0.1902 0.2995 0.112 Uiso 1 1 calc R U
H2B H -0.0640 0.1558 0.3560 0.112 Uiso 1 1 calc R U
C3 C 0.2051(7) 0.2493(3) 0.4166(3) 0.1013(15) Uani 1 1 d . .
H3A H 0.2668 0.2537 0.4675 0.122 Uiso 1 1 calc R U
H3B H 0.1194 0.2888 0.4195 0.122 Uiso 1 1 calc R U
C4 C 0.2963(7) 0.2831(3) 0.3528(4) 0.1098(17) Uani 1 1 d . .
H4A H 0.2282 0.2969 0.3056 0.132 Uiso 1 1 calc R U
H4B H 0.3449 0.3379 0.3714 0.132 Uiso 1 1 calc R U
C5 C 0.4680(7) 0.2539(3) 0.2522(3) 0.1036(16) Uani 1 1 d . .
H1 H 0.4540 0.3176 0.2482 0.124 Uiso 1 1 calc R U
H2 H 0.5758 0.2422 0.2540 0.124 Uiso 1 1 calc R U
C6 C 0.3938(6) 0.2132(3) 0.1806(3) 0.0940(13) Uani 1 1 d . .
H3 H 0.4298 0.2410 0.1336 0.113 Uiso 1 1 calc R U
H4 H 0.2855 0.2236 0.1790 0.113 Uiso 1 1 calc R U
C7 C 0.2931(5) 0.0729(4) 0.1316(3) 0.0934(13) Uani 1 1 d . .
H5 H 0.3247 0.0137 0.1178 0.112 Uiso 1 1 calc R U
H6 H 0.2677 0.1048 0.0817 0.112 Uiso 1 1 calc R U
C8 C 0.1554(5) 0.0660(3) 0.1754(2) 0.0830(11) Uani 1 1 d . .
H8A H 0.0881 0.0227 0.1481 0.100 Uiso 1 1 calc R U
H8B H 0.1037 0.1227 0.1717 0.100 Uiso 1 1 calc R U
C9 C 0.2278(5) -0.0543(3) 0.2675(3) 0.0870(12) Uani 1 1 d . .
H9A H 0.2922 -0.0679 0.2252 0.104 Uiso 1 1 calc R U
H9B H 0.1393 -0.0923 0.2608 0.104 Uiso 1 1 calc R U
C10 C 0.3144(4) -0.0711(2) 0.3498(2) 0.0606(8) Uani 1 1 d . .
C11 C 0.0897(4) 0.1324(4) 0.4841(2) 0.0860(12) Uani 1 1 d . .
H11A H 0.0157 0.0856 0.4727 0.103 Uiso 1 1 calc R U
H11B H 0.0372 0.1825 0.5050 0.103 Uiso 1 1 calc R U
C12 C 0.2069(3) 0.1003(2) 0.54869(18) 0.0555(7) Uani 1 1 d . .
C13 C 0.5344(5) 0.2033(2) 0.3894(2) 0.0741(10) Uani 1 1 d . .
H13A H 0.5985 0.1591 0.3675 0.089 Uiso 1 1 calc R U
H13B H 0.4918 0.1765 0.4351 0.089 Uiso 1 1 calc R U
C14 C 0.6343(6) 0.2800(3) 0.4202(3) 0.0854(12) Uani 1 1 d . .
C15 C 0.5563(5) 0.0943(4) 0.1399(3) 0.1047(17) Uani 1 1 d . .
H15A H 0.6110 0.1484 0.1304 0.126 Uiso 1 1 calc R U
H15B H 0.5255 0.0683 0.0878 0.126 Uiso 1 1 calc R U
C16 C 0.6635(3) 0.0317(2) 0.18520(19) 0.0580(7) Uani 1 1 d . .
O6 O 0.8898(5) 0.4368(4) 0.5151(3) 0.1341(17) Uani 1 1 d D .
H61 H 0.814(9) 0.482(5) 0.512(6) 0.201 Uiso 1 1 d D U
H62 H 0.881(11) 0.412(6) 0.567(3) 0.201 Uiso 1 1 d D U
O7 O -0.0259(4) 0.2678(2) 0.1669(2) 0.1023(11) Uani 1 1 d D .
H71 H -0.130(5) 0.287(5) 0.162(4) 0.153 Uiso 1 1 d D U
H72 H 0.029(7) 0.314(4) 0.143(4) 0.153 Uiso 1 1 d D U

loop_
_atom_site_aniso_label
_atom_site_aniso_U_11
_atom_site_aniso_U_22
_atom_site_aniso_U_33
_atom_site_aniso_U_23
_atom_site_aniso_U_13
_atom_site_aniso_U_12
O1 0.0465(10) 0.0601(12) 0.0626(12) 0.0021(9) 0.0037(9) 0.0021(9)
O2 0.0745(16) 0.0665(15) 0.104(2) 0.0231(13) -0.0077(14) -0.0073(12)
O3 0.0616(13) 0.0933(17) 0.0592(13) 0.0097(11) 0.0121(10) 0.0140(11)
O4 0.233(5) 0.083(2) 0.136(3) 0.031(2) 0.015(3) -0.062(3)
O5 0.0573(13) 0.0961(18) 0.0744(15) 0.0020(13) 0.0209(11) 0.0087(12)
N1 0.0471(13) 0.0660(16) 0.0658(16) 0.0090(12) -0.0074(11) -0.0030(11)
N2 0.0716(17) 0.0749(18) 0.0556(15) 0.0129(12) 0.0040(12) 0.0159(14)
N3 0.0799(19) 0.0607(16) 0.091(2) 0.0138(15) 0.0139(16) 0.0034(14)
N4 0.0555(15) 0.0753(18) 0.0790(18) 0.0217(14) 0.0155(13) 0.0135(13)
N5 0.0507(14) 0.0743(17) 0.0543(14) 0.0036(12) 0.0032(11) 0.0077(12)
N6 0.085(2) 0.082(2) 0.114(3) -0.018(2) 0.010(2) -0.0169(19)
N7 0.0469(13) 0.0697(17) 0.0625(15) 0.0072(12) 0.0090(11) 0.0041(11)
C1 0.0494(18) 0.144(4) 0.081(2) -0.006(3) 0.0081(17) -0.011(2)
C2 0.079(3) 0.119(4) 0.079(2) 0.007(2) -0.006(2) 0.045(2)
C3 0.143(4) 0.067(2) 0.100(3) 0.002(2) 0.044(3) 0.028(3)
C4 0.125(4) 0.063(2) 0.146(4) 0.018(3) 0.040(3) 0.016(2)
C5 0.125(4) 0.087(3) 0.096(3) 0.042(3) -0.004(3) -0.018(3)
C6 0.111(3) 0.086(3) 0.088(3) 0.029(2) 0.024(2) 0.006(2)
C7 0.095(3) 0.106(3) 0.079(2) 0.027(2) 0.011(2) 0.009(2)
C8 0.079(2) 0.104(3) 0.065(2) 0.0023(19) 0.0060(18) -0.009(2)
C9 0.100(3) 0.066(2) 0.090(3) 0.0051(19) -0.018(2) -0.008(2)
C10 0.0551(16) 0.0554(17) 0.0699(19) 0.0024(14) -0.0011(14) 0.0026(13)
C11 0.0522(18) 0.134(4) 0.073(2) 0.032(2) 0.0089(16) 0.018(2)
C12 0.0473(15) 0.0654(18) 0.0540(16) 0.0095(13) 0.0062(12) 0.0005(12)
C13 0.090(2) 0.0569(18) 0.075(2) 0.0165(16) 0.0073(18) -0.0103(17)
C14 0.102(3) 0.065(2) 0.093(3) 0.0060(19) 0.027(2) -0.023(2)
C15 0.083(3) 0.157(5) 0.078(2) 0.038(3) 0.029(2) 0.049(3)
C16 0.0469(15) 0.0635(17) 0.0643(18) 0.0000(14) 0.0084(13) -0.0027(12)
O6 0.127(3) 0.179(4) 0.102(2) -0.049(3) 0.041(2) -0.086(3)
O7 0.089(2) 0.097(2) 0.122(3) 0.0391(19) 0.0163(18) 0.0247(17)

loop_
_atom_type_symbol
_atom_type_description
_atom_type_scat_dispersion_real
_atom_type_scat_dispersion_imag
_atom_type_scat_source
C C 0.0181 0.0091 'International Tables Vol C Tables 4.2.6.8 and 6.1.1.4'
H H 0.0000 0.0000 'International Tables Vol C Tables 4.2.6.8 and 6.1.1.4'
N N 0.0311 0.0180 'International Tables Vol C Tables 4.2.6.8 and 6.1.1.4'
O O 0.0492 0.0322 'International Tables Vol C Tables 4.2.6.8 and 6.1.1.4'

loop_
_geom_angle_atom_site_label_1
_geom_angle_atom_site_label_2
_geom_angle_atom_site_label_3
_geom_angle
C1 N1 C8 111.5(3)
C1 N1 C9 112.3(3)
C8 N1 C9 108.6(3)
C1 N1 H1N 108(3)
C8 N1 H1N 110(3)
C9 N1 H1N 107(3)
C11 N2 C2 113.2(3)
C11 N2 C3 109.5(4)
C2 N2 C3 113.1(3)
C13 N3 C4 116.6(4)
C13 N3 C5 111.9(3)
C4 N3 C5 109.3(4)
C15 N4 C6 113.9(4)
C15 N4 C7 107.0(4)
C6 N4 C7 110.6(3)
C12 N5 H51N 120(3)
C12 N5 H52N 120(3)
H51N N5 H52N 119(4)
C14 N6 H61N 115(4)
C14 N6 H62N 118(4)
H61N N6 H62N 126(6)
C16 N7 H71N 122(3)
C16 N7 H72N 119(2)
H71N N7 H72N 118(4)
C2 C1 N1 115.2(4)
C2 C1 H1A 108.5
N1 C1 H1A 108.5
C2 C1 H1B 108.5
N1 C1 H1B 108.5
H1A C1 H1B 107.5
N2 C2 C1 112.9(3)
N2 C2 H2A 109.0
C1 C2 H2A 109.0
N2 C2 H2B 109.0
C1 C2 H2B 109.0
H2A C2 H2B 107.8
N2 C3 C4 118.3(4)
N2 C3 H3A 107.7
C4 C3 H3A 107.7
N2 C3 H3B 107.7
C4 C3 H3B 107.7
H3A C3 H3B 107.1
N3 C4 C3 114.8(4)
N3 C4 H4A 108.6
C3 C4 H4A 108.6
N3 C4 H4B 108.6
C3 C4 H4B 108.6
H4A C4 H4B 107.5
C6 C5 N3 114.5(4)
C6 C5 H1 108.6
N3 C5 H1 108.6
C6 C5 H2 108.6
N3 C5 H2 108.6
H1 C5 H2 107.6
C5 C6 N4 112.7(4)
C5 C6 H3 109.0
N4 C6 H3 109.0
C5 C6 H4 109.0
N4 C6 H4 109.0
H3 C6 H4 107.8
N4 C7 C8 113.9(4)
N4 C7 H5 108.8
C8 C7 H5 108.8
N4 C7 H6 108.8
C8 C7 H6 108.8
H5 C7 H6 107.7
C7 C8 N1 116.2(3)
C7 C8 H8A 108.2
N1 C8 H8A 108.2
C7 C8 H8B 108.2
N1 C8 H8B 108.2
H8A C8 H8B 107.4
N1 C9 C10 109.1(3)
N1 C9 H9A 109.9
C10 C9 H9A 109.9
N1 C9 H9B 109.9
C10 C9 H9B 109.9
H9A C9 H9B 108.3
O2 C10 O1 128.3(3)
O2 C10 C9 117.9(3)
O1 C10 C9 113.3(3)
N2 C11 C12 115.8(3)
N2 C11 H11A 108.3
C12 C11 H11A 108.3
N2 C11 H11B 108.3
C12 C11 H11B 108.3
H11A C11 H11B 107.4
O3 C12 N5 123.9(3)
O3 C12 C11 119.6(3)
N5 C12 C11 116.4(3)
N3 C13 C14 117.4(3)
N3 C13 H13A 107.9
C14 C13 H13A 107.9
N3 C13 H13B 107.9
C14 C13 H13B 107.9
H13A C13 H13B 107.2
O4 C14 N6 121.5(4)
O4 C14 C13 122.8(5)
N6 C14 C13 115.7(4)
N4 C15 C16 116.7(3)
N4 C15 H15A 108.1
C16 C15 H15A 108.1
N4 C15 H15B 108.1
C16 C15 H15B 108.1
H15A C15 H15B 107.3
O5 C16 N7 122.7(3)
O5 C16 C15 119.3(3)
N7 C16 C15 117.9(3)
H61 O6 H62 102(8)
H71 O7 H72 105(6)

loop_
_geom_bond_atom_site_label_1
_geom_bond_atom_site_label_2
_geom_bond_distance
O1 C10 1.241(4)
O2 C10 1.232(4)
O3 C12 1.242(4)
O4 C14 1.224(5)
O5 C16 1.235(4)
N1 C1 1.474(5)
N1 C8 1.494(5)
N1 C9 1.496(5)
N1 H1N 0.84(4)
N2 C11 1.444(5)
N2 C2 1.454(5)
N2 C3 1.463(6)
N3 C13 1.438(5)
N3 C4 1.451(6)
N3 C5 1.503(6)
N4 C15 1.445(5)
N4 C6 1.460(5)
N4 C7 1.473(6)
N5 C12 1.302(4)
N5 H51N 0.83(2)
N5 H52N 0.83(2)
N6 C14 1.300(6)
N6 H61N 0.83(2)
N6 H62N 0.83(2)
N7 C16 1.317(4)
N7 H71N 0.84(2)
N7 H72N 0.89(4)
C1 C2 1.459(7)
C1 H1A 0.9700
C1 H1B 0.9700
C2 H2A 0.9700
C2 H2B 0.9700
C3 C4 1.486(7)
C3 H3A 0.9700
C3 H3B 0.9700
C4 H4A 0.9700
C4 H4B 0.9700
C5 C6 1.447(7)
C5 H1 0.9700
C5 H2 0.9700
C6 H3 0.9700
C6 H4 0.9700
C7 C8 1.484(6)
C7 H5 0.9700
C7 H6 0.9700
C8 H8A 0.9700
C8 H8B 0.9700
C9 C10 1.531(5)
C9 H9A 0.9700
C9 H9B 0.9700
C11 C12 1.507(4)
C11 H11A 0.9700
C11 H11B 0.9700
C13 C14 1.518(5)
C13 H13A 0.9700
C13 H13B 0.9700
C15 C16 1.495(5)
C15 H15A 0.9700
C15 H15B 0.9700
O6 H61 0.96(4)
O6 H62 0.96(4)
O7 H71 0.96(4)
O7 H72 0.96(4)

loop_
_geom_hbond_atom_site_label_D
_geom_hbond_atom_site_label_H
_geom_hbond_atom_site_label_A
_geom_hbond_distance_DH
_geom_hbond_distance_HA
_geom_hbond_distance_DA
_geom_hbond_angle_DHA
_geom_hbond_site_symmetry_A
N1 H1N O1 0.84(4) 2.25(4) 2.687(3) 112(3) .
N5 H51N O1 0.83(2) 2.10(2) 2.917(3) 170(4) 3_656
N5 H52N O1 0.83(2) 2.17(3) 2.940(3) 154(4) .
N6 H61N O6 0.83(2) 2.21(3) 3.012(5) 164(5) .
N6 H62N O2 0.83(2) 2.12(3) 2.889(5) 154(5) 3_656
N7 H71N O3 0.84(2) 2.19(2) 3.012(4) 168(4) 3_656
N7 H72N O1 0.89(4) 2.23(4) 2.926(3) 135(3) .
C1 H1A O5 0.97 2.44 3.390(5) 165.2 1_455
C2 H2A O7 0.97 2.55 3.425(5) 150.1 .
C4 H4B O4 0.97 2.56 3.172(8) 120.7 .
C7 H5 O4 0.97 2.47 3.415(6) 164.2 2_645
C8 H8B O7 0.97 2.47 3.439(6) 178.2 .
C9 H9A O4 0.97 2.36 3.264(6) 154.9 2_645
O6 H62 O5 0.96(4) 2.18(9) 2.751(4) 117(7) 4_566
O7 H71 O2 0.96(4) 1.92(5) 2.820(4) 155(6) 2
O7 H72 O3 0.96(4) 1.88(4) 2.816(4) 163(6) 4_565

loop_
_geom_torsion_atom_site_label_1
_geom_torsion_atom_site_label_2
_geom_torsion_atom_site_label_3
_geom_torsion_atom_site_label_4
_geom_torsion
C8 N1 C1 C2 -89.8(4)
C9 N1 C1 C2 148.1(4)
C11 N2 C2 C1 -88.6(5)
C3 N2 C2 C1 146.1(4)
N1 C1 C2 N2 -70.8(5)
C11 N2 C3 C4 168.1(4)
C2 N2 C3 C4 -64.7(6)
C13 N3 C4 C3 -65.9(6)
C5 N3 C4 C3 165.9(5)
N2 C3 C4 N3 -46.0(7)
C13 N3 C5 C6 134.4(4)
C4 N3 C5 C6 -94.9(5)
N3 C5 C6 N4 -64.1(6)
C15 N4 C6 C5 -88.1(5)
C7 N4 C6 C5 151.3(4)
C15 N4 C7 C8 161.7(4)
C6 N4 C7 C8 -73.7(4)
N4 C7 C8 N1 -42.9(6)
C1 N1 C8 C7 165.3(4)
C9 N1 C8 C7 -70.5(5)
C1 N1 C9 C10 -79.3(4)
C8 N1 C9 C10 157.0(3)
N1 C9 C10 O2 145.6(3)
N1 C9 C10 O1 -42.1(5)
C2 N2 C11 C12 150.9(4)
C3 N2 C11 C12 -81.9(5)
N2 C11 C12 O3 156.4(4)
N2 C11 C12 N5 -26.1(6)
C4 N3 C13 C14 -62.0(5)
C5 N3 C13 C14 64.9(5)
N3 C13 C14 O4 -14.9(7)
N3 C13 C14 N6 165.0(4)
C6 N4 C15 C16 129.6(5)
C7 N4 C15 C16 -107.9(5)
N4 C15 C16 O5 176.0(4)
N4 C15 C16 N7 -6.9(7)
